data_7129845
loop_
_publ_author_name
'L\'opez-L\'opez, Juan-Carlos'
'Bautista, Delia'
'Gonz\'alez-Herrero, Pablo'

_publ_section_title
;
 Phosphorescent biaryl platinum(IV) complexes obtained through double
 metalation of dibenzoiodolium ions.
;
_journal_issue 28
_journal_name_full 'Chemical communications (Cambridge, England)'
_journal_page_first 4532
_journal_page_last 4535
_journal_paper_doi 10.1039/d2cc01018f
_journal_volume 58
_journal_year 2022
_chemical_formula_sum 'C36 H25 F2 I N2 Pt'
_chemical_formula_weight 845.57
_space_group_crystal_system orthorhombic
_space_group_IT_number 61
_space_group_name_Hall '-P 2ac 2ab'
_space_group_name_H-M_alt 'P b c a'
_atom_sites_solution_hydrogens geom
_audit_creation_method SHELXL-2018/3
_audit_update_record
;
2021-09-01 deposited with the CCDC.	2022-03-15 downloaded from the CCDC.
;
_cell_angle_alpha 90
_cell_angle_beta 90
_cell_angle_gamma 90
_cell_formula_units_Z 8
_cell_length_a 17.1359(10)
_cell_length_b 18.0068(10)
_cell_length_c 18.8414(11)
_cell_measurement_reflns_used 9578
_cell_measurement_temperature 100(2)
_cell_measurement_theta_max 30.50
_cell_measurement_theta_min 2.96
_cell_volume 5813.8(6)
_computing_cell_refinement 'SAINT V8.40A (Bruker AXS Inc.)'
_computing_data_collection 'APEX3 2019.1_0 (Bruker AXS Inc.)'
_computing_data_reduction 'SAINT V8.40A (Bruker AXS Inc.)'
_computing_molecular_graphics 'Olex2-version 1.2.10'
_computing_publication_material 'Bruker SHELXTL'
_computing_structure_refinement 'SHELXL-2018/3 (Sheldrick, 2018)'
_computing_structure_solution 'SHELXT 2014/5 (Sheldrick, 2014)'
_diffrn_ambient_temperature 100(2)
_diffrn_detector_area_resol_mean 7.40
_diffrn_measured_fraction_theta_full 1.000
_diffrn_measured_fraction_theta_max 0.999
_diffrn_measurement_device_type 'Bruker D8 QUEST PHOTON II CMOS'
_diffrn_measurement_method '\w-scans and phi scans'
_diffrn_radiation_type MoK\a
_diffrn_radiation_wavelength 0.71073
_diffrn_reflns_av_R_equivalents 0.0497
_diffrn_reflns_av_unetI/netI 0.0156
_diffrn_reflns_Laue_measured_fraction_full 1.000
_diffrn_reflns_Laue_measured_fraction_max 0.999
_diffrn_reflns_limit_h_max 24
_diffrn_reflns_limit_h_min -24
_diffrn_reflns_limit_k_max 25
_diffrn_reflns_limit_k_min -25
_diffrn_reflns_limit_l_max 26
_diffrn_reflns_limit_l_min -26
_diffrn_reflns_number 205768
_diffrn_reflns_point_group_measured_fraction_full 1.000
_diffrn_reflns_point_group_measured_fraction_max 0.999
_diffrn_reflns_theta_full 30.000
_diffrn_reflns_theta_max 30.535
_diffrn_reflns_theta_min 1.965
_diffrn_source 'high brilliance microfocus sealed tube '
_exptl_absorpt_coefficient_mu 5.931
_exptl_absorpt_correction_T_max 0.7461
_exptl_absorpt_correction_T_min 0.6682
_exptl_absorpt_correction_type multi-scan
_exptl_absorpt_process_details SADABS-2016/2
_exptl_crystal_colour colourless
_exptl_crystal_density_diffrn 1.932
_exptl_crystal_description prism
_exptl_crystal_F_000 3232
_exptl_crystal_size_max 0.200
_exptl_crystal_size_mid 0.140
_exptl_crystal_size_min 0.140
_refine_diff_density_max 0.506
_refine_diff_density_min -0.862
_refine_diff_density_rms 0.094
_refine_ls_extinction_method none
_refine_ls_goodness_of_fit_ref 1.065
_refine_ls_hydrogen_treatment constr
_refine_ls_matrix_type full
_refine_ls_number_parameters 381
_refine_ls_number_reflns 8895
_refine_ls_number_restraints 0
_refine_ls_restrained_S_all 1.065
_refine_ls_R_factor_all 0.0242
_refine_ls_R_factor_gt 0.0179
_refine_ls_shift/su_max 0.002
_refine_ls_shift/su_mean 0.000
_refine_ls_structure_factor_coef Fsqd
_refine_ls_weighting_details 'w=1/[\s^2^(Fo^2^)+(0.0102P)^2^+10.1070P] where P=(Fo^2^+2Fc^2^)/3'
_refine_ls_weighting_scheme calc
_refine_ls_wR_factor_gt 0.0370
_refine_ls_wR_factor_ref 0.0395
_reflns_Friedel_coverage 0.000
_reflns_number_gt 7853
_reflns_number_total 8895
_reflns_threshold_expression 'I > 2\s(I)'
_cod_data_source_file d2cc01018f2.cif
_cod_data_source_block jcb_93c_0msp_a
_cod_depositor_comments 'Adding full bibliography for 7129844--7129846.cif.'
_cod_database_code 7129845
_shelx_shelxl_version_number 2018/3
_shelx_space_group_comment
;
The symmetry employed for this shelxl refinement is uniquely defined
by the following loop, which should always be used as a source of
symmetry information in preference to the above space-group names.
They are only intended as comments.
;
_shelx_estimated_absorpt_t_min 0.383
_shelx_estimated_absorpt_t_max 0.491

loop_
_space_group_symop_operation_xyz
'x, y, z'
'-x+1/2, -y, z+1/2'
'-x, y+1/2, -z+1/2'
'x+1/2, -y+1/2, -z'
'-x, -y, -z'
'x-1/2, y, -z-1/2'
'x, -y-1/2, z-1/2'
'-x-1/2, y-1/2, z'

loop_
_atom_site_label
_atom_site_type_symbol
_atom_site_fract_x
_atom_site_fract_y
_atom_site_fract_z
_atom_site_U_iso_or_equiv
_atom_site_adp_type
_atom_site_occupancy
_atom_site_site_symmetry_order
_atom_site_calc_flag
_atom_site_refinement_flags_posn
_atom_site_refinement_flags_adp
_atom_site_refinement_flags_occupancy
_atom_site_disorder_assembly
_atom_site_disorder_group
Pt01 Pt 0.24324(2) 0.27218(2) 0.34891(2) 0.01137(2) Uani 1 1 d . . . . .
C1 C 0.30075(12) 0.35965(11) 0.39700(10) 0.0136(4) Uani 1 1 d . . . . .
N1 N 0.17188(10) 0.26479(9) 0.44045(9) 0.0143(3) Uani 1 1 d . . . . .
C2 C 0.35972(12) 0.35780(12) 0.44788(11) 0.0172(4) Uani 1 1 d . . . . .
H2 H 0.381260 0.311155 0.460979 0.021 Uiso 1 1 calc R U . . .
N2 N 0.18493(10) 0.36326(10) 0.30055(9) 0.0153(3) Uani 1 1 d . . . . .
C3 C 0.38836(13) 0.42207(12) 0.48034(12) 0.0197(4) Uani 1 1 d . . . . .
C4 C 0.35622(13) 0.49048(12) 0.46082(12) 0.0221(4) Uani 1 1 d . . . . .
H4 H 0.374119 0.534673 0.483033 0.027 Uiso 1 1 calc R U . . .
C5 C 0.29866(14) 0.49447(12) 0.40950(12) 0.0207(4) Uani 1 1 d . . . . .
H5 H 0.277522 0.541279 0.396404 0.025 Uiso 1 1 calc R U . . .
C6 C 0.27156(12) 0.42974(11) 0.37691(11) 0.0158(4) Uani 1 1 d . . . . .
C7 C 0.21251(12) 0.43085(12) 0.32049(11) 0.0169(4) Uani 1 1 d . . . . .
C8 C 0.18607(13) 0.49473(12) 0.28608(13) 0.0218(4) Uani 1 1 d . . . . .
H8 H 0.206028 0.542016 0.299138 0.026 Uiso 1 1 calc R U . . .
C9 C 0.13080(14) 0.48899(14) 0.23300(13) 0.0258(5) Uani 1 1 d . . . . .
H9 H 0.112522 0.532276 0.209445 0.031 Uiso 1 1 calc R U . . .
C10 C 0.10219(14) 0.41980(14) 0.21431(13) 0.0254(5) Uani 1 1 d . . . . .
H10 H 0.063619 0.414912 0.178400 0.030 Uiso 1 1 calc R U . . .
C11 C 0.13092(13) 0.35811(13) 0.24897(12) 0.0203(4) Uani 1 1 d . . . . .
H11 H 0.111947 0.310435 0.235986 0.024 Uiso 1 1 calc R U . . .
C12 C 0.44943(14) 0.41694(14) 0.53751(13) 0.0265(5) Uani 1 1 d . . . . .
H12A H 0.493564 0.387380 0.520309 0.040 Uiso 1 1 calc R U . . .
H12B H 0.426984 0.393174 0.579612 0.040 Uiso 1 1 calc R U . . .
H12C H 0.467513 0.466935 0.549842 0.040 Uiso 1 1 calc R U . . .
C21 C 0.30159(11) 0.19374(10) 0.40240(10) 0.0125(3) Uani 1 1 d . . . . .
C22 C 0.36715(12) 0.15425(11) 0.37977(11) 0.0160(4) Uani 1 1 d . . . . .
H22 H 0.388747 0.164608 0.334400 0.019 Uiso 1 1 calc R U . . .
C23 C 0.40162(12) 0.10003(12) 0.42215(12) 0.0194(4) Uani 1 1 d . . . . .
C24 C 0.37153(13) 0.08690(12) 0.48967(13) 0.0209(4) Uani 1 1 d . . . . .
H24 H 0.395765 0.051240 0.519589 0.025 Uiso 1 1 calc R U . . .
C25 C 0.30681(13) 0.12520(12) 0.51357(12) 0.0186(4) Uani 1 1 d . . . . .
H25 H 0.286666 0.115588 0.559640 0.022 Uiso 1 1 calc R U . . .
C26 C 0.27079(11) 0.17820(11) 0.47005(11) 0.0148(4) Uani 1 1 d . . . . .
C27 C 0.19951(12) 0.21737(11) 0.49050(11) 0.0152(4) Uani 1 1 d . . . . .
C28 C 0.15846(13) 0.20770(13) 0.55401(12) 0.0229(4) Uani 1 1 d . . . . .
H28 H 0.178545 0.176047 0.589970 0.028 Uiso 1 1 calc R U . . .
C29 C 0.08849(14) 0.24446(15) 0.56418(13) 0.0270(5) Uani 1 1 d . . . . .
H29 H 0.059841 0.237746 0.606861 0.032 Uiso 1 1 calc R U . . .
C30 C 0.06043(13) 0.29136(13) 0.51135(13) 0.0237(5) Uani 1 1 d . . . . .
H30 H 0.012025 0.316397 0.516939 0.028 Uiso 1 1 calc R U . . .
C31 C 0.10420(12) 0.30069(12) 0.45094(12) 0.0185(4) Uani 1 1 d . . . . .
H31 H 0.085930 0.333732 0.415313 0.022 Uiso 1 1 calc R U . . .
C32 C 0.47023(14) 0.05543(14) 0.39541(14) 0.0288(5) Uani 1 1 d . . . . .
H32A H 0.483861 0.071831 0.347389 0.043 Uiso 1 1 calc R U . . .
H32B H 0.456372 0.002635 0.394463 0.043 Uiso 1 1 calc R U . . .
H32C H 0.514960 0.062881 0.427020 0.043 Uiso 1 1 calc R U . . .
C41 C 0.18649(11) 0.18797(11) 0.29475(11) 0.0140(4) Uani 1 1 d . . . . .
C42 C 0.12357(12) 0.14797(12) 0.32168(11) 0.0186(4) Uani 1 1 d . . . . .
H42 H 0.100143 0.161990 0.365368 0.022 Uiso 1 1 calc R U . . .
C43 C 0.09567(12) 0.08789(13) 0.28428(12) 0.0212(4) Uani 1 1 d . . . . .
C44 C 0.12687(12) 0.06593(12) 0.22081(12) 0.0193(4) Uani 1 1 d . . . . .
H44 H 0.107389 0.023408 0.196789 0.023 Uiso 1 1 calc R U . . .
C45 C 0.18808(12) 0.10756(12) 0.19218(11) 0.0167(4) Uani 1 1 d . . . . .
C46 C 0.21994(11) 0.16896(11) 0.22804(10) 0.0140(4) Uani 1 1 d . . . . .
C47 C 0.28712(11) 0.21728(11) 0.20821(11) 0.0145(4) Uani 1 1 d . . . . .
C48 C 0.32792(13) 0.21716(12) 0.14394(11) 0.0193(4) Uani 1 1 d . . . . .
H48 H 0.312889 0.183255 0.107810 0.023 Uiso 1 1 calc R U . . .
C49 C 0.38995(13) 0.26531(13) 0.13143(12) 0.0213(4) Uani 1 1 d . . . . .
H49 H 0.417764 0.264083 0.087828 0.026 Uiso 1 1 calc R U . . .
C50 C 0.40966(12) 0.31450(13) 0.18384(12) 0.0202(4) Uani 1 1 d . . . . .
C51 C 0.37162(12) 0.31789(12) 0.24842(12) 0.0182(4) Uani 1 1 d . . . . .
H51 H 0.387266 0.352699 0.283534 0.022 Uiso 1 1 calc R U . . .
C52 C 0.30963(11) 0.26910(11) 0.26116(10) 0.0139(3) Uani 1 1 d . . . . .
F53 F 0.03546(8) 0.04759(9) 0.31156(8) 0.0321(3) Uani 1 1 d . . . . .
F54 F 0.46893(8) 0.36384(9) 0.17136(8) 0.0309(3) Uani 1 1 d . . . . .
I55 I 0.22496(2) 0.06429(2) 0.09348(2) 0.02345(3) Uani 1 1 d . . . . .

loop_
_atom_site_aniso_label
_atom_site_aniso_U_11
_atom_site_aniso_U_22
_atom_site_aniso_U_33
_atom_site_aniso_U_23
_atom_site_aniso_U_13
_atom_site_aniso_U_12
Pt01 0.01224(3) 0.01045(3) 0.01143(3) -0.00064(2) -0.00028(2) 0.00074(2)
C1 0.0163(9) 0.0126(8) 0.0119(8) -0.0009(7) 0.0019(7) -0.0005(7)
N1 0.0142(7) 0.0135(8) 0.0152(8) -0.0022(6) 0.0006(6) -0.0009(6)
C2 0.0183(9) 0.0165(9) 0.0170(9) 0.0001(8) 0.0003(8) -0.0025(7)
N2 0.0163(8) 0.0156(8) 0.0141(8) 0.0025(6) 0.0000(6) 0.0033(6)
C3 0.0197(10) 0.0216(11) 0.0178(10) -0.0010(8) 0.0028(8) -0.0079(8)
C4 0.0251(11) 0.0174(10) 0.0238(11) -0.0052(8) 0.0042(9) -0.0074(8)
C5 0.0245(11) 0.0127(9) 0.0250(11) -0.0019(8) 0.0052(9) -0.0029(8)
C6 0.0168(9) 0.0132(9) 0.0173(9) -0.0007(7) 0.0043(7) -0.0006(7)
C7 0.0177(9) 0.0156(9) 0.0175(9) 0.0012(8) 0.0044(7) 0.0023(7)
C8 0.0233(11) 0.0160(10) 0.0261(11) 0.0048(8) 0.0061(9) 0.0052(8)
C9 0.0264(12) 0.0258(12) 0.0253(12) 0.0096(9) 0.0054(9) 0.0108(9)
C10 0.0223(11) 0.0327(13) 0.0213(11) 0.0058(9) -0.0009(9) 0.0071(9)
C11 0.0199(10) 0.0235(11) 0.0176(10) 0.0017(8) -0.0011(8) 0.0025(8)
C12 0.0280(12) 0.0283(12) 0.0232(11) -0.0008(9) -0.0054(9) -0.0113(9)
C21 0.0123(8) 0.0103(8) 0.0151(9) -0.0002(7) -0.0029(7) 0.0009(6)
C22 0.0136(9) 0.0154(9) 0.0189(10) -0.0018(7) -0.0005(7) -0.0006(7)
C23 0.0144(9) 0.0164(10) 0.0274(11) -0.0010(8) -0.0038(8) 0.0009(7)
C24 0.0197(10) 0.0157(10) 0.0274(11) 0.0056(8) -0.0054(8) 0.0014(8)
C25 0.0197(10) 0.0168(10) 0.0193(10) 0.0042(8) -0.0022(8) -0.0011(8)
C26 0.0151(9) 0.0125(9) 0.0169(9) 0.0005(7) -0.0011(7) -0.0010(7)
C27 0.0155(9) 0.0138(9) 0.0162(9) -0.0002(7) 0.0001(7) -0.0006(7)
C28 0.0238(11) 0.0268(11) 0.0182(10) 0.0027(9) 0.0036(8) 0.0010(9)
C29 0.0250(11) 0.0352(13) 0.0208(11) -0.0007(10) 0.0074(9) 0.0002(10)
C30 0.0195(10) 0.0286(12) 0.0230(11) -0.0063(9) 0.0029(8) 0.0035(8)
C31 0.0173(9) 0.0181(10) 0.0202(10) -0.0039(8) -0.0005(8) 0.0023(7)
C32 0.0221(11) 0.0277(13) 0.0365(14) -0.0012(11) -0.0010(10) 0.0089(9)
C41 0.0134(8) 0.0128(9) 0.0157(9) -0.0008(7) -0.0021(7) 0.0008(7)
C42 0.0156(9) 0.0231(11) 0.0170(10) -0.0019(8) 0.0011(7) -0.0021(8)
C43 0.0161(9) 0.0245(11) 0.0230(11) -0.0003(9) -0.0007(8) -0.0075(8)
C44 0.0185(10) 0.0192(10) 0.0202(10) -0.0034(8) -0.0035(8) -0.0041(8)
C45 0.0176(9) 0.0174(9) 0.0150(9) -0.0033(7) -0.0018(7) 0.0008(7)
C46 0.0139(8) 0.0145(9) 0.0136(9) 0.0007(7) -0.0025(7) 0.0007(7)
C47 0.0150(9) 0.0141(9) 0.0145(9) 0.0008(7) 0.0000(7) 0.0011(7)
C48 0.0230(10) 0.0198(10) 0.0149(9) -0.0035(8) 0.0035(8) -0.0024(8)
C49 0.0216(10) 0.0243(11) 0.0180(10) 0.0000(8) 0.0054(8) -0.0013(8)
C50 0.0164(9) 0.0218(11) 0.0224(11) 0.0023(8) 0.0021(8) -0.0044(8)
C51 0.0186(10) 0.0195(10) 0.0165(9) -0.0013(8) -0.0001(8) -0.0016(8)
C52 0.0140(8) 0.0141(9) 0.0135(9) 0.0007(7) -0.0003(7) 0.0025(7)
F53 0.0262(7) 0.0396(9) 0.0304(8) -0.0057(7) 0.0063(6) -0.0208(6)
F54 0.0258(7) 0.0369(8) 0.0299(8) -0.0039(6) 0.0092(6) -0.0166(6)
I55 0.02748(7) 0.02338(7) 0.01948(7) -0.00919(5) 0.00240(5) -0.00305(5)

loop_
_atom_type_symbol
_atom_type_description
_atom_type_scat_dispersion_real
_atom_type_scat_dispersion_imag
_atom_type_scat_source
C C 0.0033 0.0016 'International Tables Vol C Tables 4.2.6.8 and 6.1.1.4'
H H 0.0000 0.0000 'International Tables Vol C Tables 4.2.6.8 and 6.1.1.4'
I I -0.4742 1.8119 'International Tables Vol C Tables 4.2.6.8 and 6.1.1.4'
N N 0.0061 0.0033 'International Tables Vol C Tables 4.2.6.8 and 6.1.1.4'
Pt Pt -1.7033 8.3905 'International Tables Vol C Tables 4.2.6.8 and 6.1.1.4'
F F 0.0171 0.0103 'International Tables Vol C Tables 4.2.6.8 and 6.1.1.4'

loop_
_geom_angle_atom_site_label_1
_geom_angle_atom_site_label_2
_geom_angle_atom_site_label_3
_geom_angle
_geom_angle_site_symmetry_1
_geom_angle_site_symmetry_3
_geom_angle_publ_flag
C21 Pt01 C52 96.43(8) . . ?
C21 Pt01 C1 94.53(8) . . ?
C52 Pt01 C1 96.42(8) . . ?
C21 Pt01 C41 88.05(8) . . ?
C52 Pt01 C41 80.79(8) . . ?
C1 Pt01 C41 176.42(8) . . ?
C21 Pt01 N1 80.45(7) . . ?
C52 Pt01 N1 174.75(7) . . ?
C1 Pt01 N1 88.07(7) . . ?
C41 Pt01 N1 94.83(7) . . ?
C21 Pt01 N2 174.05(7) . . ?
C52 Pt01 N2 86.25(7) . . ?
C1 Pt01 N2 79.87(7) . . ?
C41 Pt01 N2 97.64(7) . . ?
N1 Pt01 N2 97.25(7) . . ?
C2 C1 C6 117.62(18) . . ?
C2 C1 Pt01 128.98(15) . . ?
C6 C1 Pt01 113.30(14) . . ?
C31 N1 C27 120.14(18) . . ?
C31 N1 Pt01 126.03(15) . . ?
C27 N1 Pt01 113.82(13) . . ?
C1 C2 C3 122.4(2) . . ?
C1 C2 H2 118.8 . . ?
C3 C2 H2 118.8 . . ?
C11 N2 C7 120.06(18) . . ?
C11 N2 Pt01 125.45(15) . . ?
C7 N2 Pt01 114.14(13) . . ?
C2 C3 C4 118.4(2) . . ?
C2 C3 C12 120.4(2) . . ?
C4 C3 C12 121.1(2) . . ?
C5 C4 C3 120.7(2) . . ?
C5 C4 H4 119.7 . . ?
C3 C4 H4 119.7 . . ?
C4 C5 C6 120.1(2) . . ?
C4 C5 H5 120.0 . . ?
C6 C5 H5 120.0 . . ?
C5 C6 C1 120.8(2) . . ?
C5 C6 C7 122.42(19) . . ?
C1 C6 C7 116.83(18) . . ?
N2 C7 C8 119.8(2) . . ?
N2 C7 C6 115.33(18) . . ?
C8 C7 C6 124.8(2) . . ?
C9 C8 C7 119.8(2) . . ?
C9 C8 H8 120.1 . . ?
C7 C8 H8 120.1 . . ?
C8 C9 C10 119.6(2) . . ?
C8 C9 H9 120.2 . . ?
C10 C9 H9 120.2 . . ?
C11 C10 C9 118.6(2) . . ?
C11 C10 H10 120.7 . . ?
C9 C10 H10 120.7 . . ?
N2 C11 C10 122.1(2) . . ?
N2 C11 H11 118.9 . . ?
C10 C11 H11 118.9 . . ?
C3 C12 H12A 109.5 . . ?
C3 C12 H12B 109.5 . . ?
H12A C12 H12B 109.5 . . ?
C3 C12 H12C 109.5 . . ?
H12A C12 H12C 109.5 . . ?
H12B C12 H12C 109.5 . . ?
C22 C21 C26 118.49(18) . . ?
C22 C21 Pt01 127.39(15) . . ?
C26 C21 Pt01 114.12(14) . . ?
C23 C22 C21 121.5(2) . . ?
C23 C22 H22 119.2 . . ?
C21 C22 H22 119.2 . . ?
C22 C23 C24 119.1(2) . . ?
C22 C23 C32 120.8(2) . . ?
C24 C23 C32 120.2(2) . . ?
C25 C24 C23 120.7(2) . . ?
C25 C24 H24 119.7 . . ?
C23 C24 H24 119.7 . . ?
C24 C25 C26 120.2(2) . . ?
C24 C25 H25 119.9 . . ?
C26 C25 H25 119.9 . . ?
C25 C26 C21 120.00(19) . . ?
C25 C26 C27 122.84(19) . . ?
C21 C26 C27 117.12(17) . . ?
N1 C27 C28 119.81(19) . . ?
N1 C27 C26 114.32(18) . . ?
C28 C27 C26 125.83(19) . . ?
C29 C28 C27 119.7(2) . . ?
C29 C28 H28 120.2 . . ?
C27 C28 H28 120.2 . . ?
C28 C29 C30 119.4(2) . . ?
C28 C29 H29 120.3 . . ?
C30 C29 H29 120.3 . . ?
C31 C30 C29 118.6(2) . . ?
C31 C30 H30 120.7 . . ?
C29 C30 H30 120.7 . . ?
N1 C31 C30 122.3(2) . . ?
N1 C31 H31 118.8 . . ?
C30 C31 H31 118.8 . . ?
C23 C32 H32A 109.5 . . ?
C23 C32 H32B 109.5 . . ?
H32A C32 H32B 109.5 . . ?
C23 C32 H32C 109.5 . . ?
H32A C32 H32C 109.5 . . ?
H32B C32 H32C 109.5 . . ?
C42 C41 C46 120.62(18) . . ?
C42 C41 Pt01 124.26(15) . . ?
C46 C41 Pt01 114.99(14) . . ?
C43 C42 C41 119.3(2) . . ?
C43 C42 H42 120.4 . . ?
C41 C42 H42 120.4 . . ?
F53 C43 C44 118.1(2) . . ?
F53 C43 C42 119.2(2) . . ?
C44 C43 C42 122.6(2) . . ?
C43 C44 C45 118.4(2) . . ?
C43 C44 H44 120.8 . . ?
C45 C44 H44 120.8 . . ?
C44 C45 C46 121.86(19) . . ?
C44 C45 I55 111.49(15) . . ?
C46 C45 I55 126.63(15) . . ?
C45 C46 C41 117.20(18) . . ?
C45 C46 C47 129.69(19) . . ?
C41 C46 C47 113.07(17) . . ?
C48 C47 C52 118.28(18) . . ?
C48 C47 C46 127.03(19) . . ?
C52 C47 C46 114.68(17) . . ?
C49 C48 C47 121.8(2) . . ?
C49 C48 H48 119.1 . . ?
C47 C48 H48 119.1 . . ?
C50 C49 C48 118.0(2) . . ?
C50 C49 H49 121.0 . . ?
C48 C49 H49 121.0 . . ?
C49 C50 F54 118.6(2) . . ?
C49 C50 C51 123.2(2) . . ?
F54 C50 C51 118.2(2) . . ?
C50 C51 C52 118.8(2) . . ?
C50 C51 H51 120.6 . . ?
C52 C51 H51 120.6 . . ?
C51 C52 C47 119.90(18) . . ?
C51 C52 Pt01 123.65(15) . . ?
C47 C52 Pt01 116.29(14) . . ?

loop_
_geom_bond_atom_site_label_1
_geom_bond_atom_site_label_2
_geom_bond_distance
_geom_bond_site_symmetry_2
_geom_bond_publ_flag
Pt01 C21 2.0026(19) . ?
Pt01 C52 2.008(2) . ?
Pt01 C1 2.0670(19) . ?
Pt01 C41 2.0705(19) . ?
Pt01 N1 2.1184(17) . ?
Pt01 N2 2.1257(17) . ?
C1 C2 1.393(3) . ?
C1 C6 1.409(3) . ?
N1 C31 1.343(3) . ?
N1 C27 1.357(3) . ?
C2 C3 1.398(3) . ?
C2 H2 0.9500 . ?
N2 C11 1.345(3) . ?
N2 C7 1.359(3) . ?
C3 C4 1.399(3) . ?
C3 C12 1.505(3) . ?
C4 C5 1.383(3) . ?
C4 H4 0.9500 . ?
C5 C6 1.397(3) . ?
C5 H5 0.9500 . ?
C6 C7 1.468(3) . ?
C7 C8 1.396(3) . ?
C8 C9 1.381(3) . ?
C8 H8 0.9500 . ?
C9 C10 1.384(4) . ?
C9 H9 0.9500 . ?
C10 C11 1.379(3) . ?
C10 H10 0.9500 . ?
C11 H11 0.9500 . ?
C12 H12A 0.9800 . ?
C12 H12B 0.9800 . ?
C12 H12C 0.9800 . ?
C21 C22 1.396(3) . ?
C21 C26 1.408(3) . ?
C22 C23 1.393(3) . ?
C22 H22 0.9500 . ?
C23 C24 1.393(3) . ?
C23 C32 1.510(3) . ?
C24 C25 1.381(3) . ?
C24 H24 0.9500 . ?
C25 C26 1.401(3) . ?
C25 H25 0.9500 . ?
C26 C27 1.462(3) . ?
C27 C28 1.399(3) . ?
C28 C29 1.383(3) . ?
C28 H28 0.9500 . ?
C29 C30 1.391(3) . ?
C29 H29 0.9500 . ?
C30 C31 1.373(3) . ?
C30 H30 0.9500 . ?
C31 H31 0.9500 . ?
C32 H32A 0.9800 . ?
C32 H32B 0.9800 . ?
C32 H32C 0.9800 . ?
C41 C42 1.392(3) . ?
C41 C46 1.423(3) . ?
C42 C43 1.377(3) . ?
C42 H42 0.9500 . ?
C43 F53 1.362(2) . ?
C43 C44 1.368(3) . ?
C44 C45 1.398(3) . ?
C44 H44 0.9500 . ?
C45 C46 1.406(3) . ?
C45 I55 2.113(2) . ?
C46 C47 1.491(3) . ?
C47 C48 1.398(3) . ?
C47 C52 1.419(3) . ?
C48 C49 1.392(3) . ?
C48 H48 0.9500 . ?
C49 C50 1.369(3) . ?
C49 H49 0.9500 . ?
C50 F54 1.370(2) . ?
C50 C51 1.382(3) . ?
C51 C52 1.399(3) . ?
C51 H51 0.9500 . ?

loop_
_geom_hbond_atom_site_label_D
_geom_hbond_atom_site_label_H
_geom_hbond_atom_site_label_A
_geom_hbond_distance_DH
_geom_hbond_distance_HA
_geom_hbond_distance_DA
_geom_hbond_angle_DHA
_geom_hbond_site_symmetry_A
_geom_hbond_publ_flag
C42 H42 N1 0.95 2.63 3.181(3) 117.1 . yes
